data_4324357
loop_
_publ_author_name
'David Schweinfurth'
'Hari Sankar Das'
'Fritz Weisser'
'Denis Bubrin'
'Biprajit Sarkar'

_publ_section_title
;
 One-Pot Synthesis of Symmetric and Asymmetric p-Quinone Ligands and
 Unprecedented Substituent Induced Reactivity in Their Dinuclear Ruthenium
 Complexes
;
_journal_name_full 'Inorganic Chemistry'
_journal_page_first 1150
_journal_page_last 1159
_journal_paper_doi 10.1021/ic101972u
_journal_volume 50
_journal_year 2011
_chemical_formula_moiety 'C40 H38 Cl2 F6 N2 O2 Ru2'
_chemical_formula_sum 'C40 H38 Cl2 F6 N2 O2 Ru2'
_chemical_formula_weight 965.76
_chemical_name_systematic
; 
 ? 
;
_space_group_IT_number 14
_symmetry_cell_setting monoclinic
_symmetry_space_group_name_Hall '-P 2ybc'
_symmetry_space_group_name_H-M 'P 1 21/c 1'
_atom_sites_solution_hydrogens geom
_atom_sites_solution_primary direct
_atom_sites_solution_secondary difmap
_audit_creation_method SHELXL-97
_cell_angle_alpha 90.00
_cell_angle_beta 107.35(3)
_cell_angle_gamma 90.00
_cell_formula_units_Z 4
_cell_length_a 17.592(4)
_cell_length_b 12.234(2)
_cell_length_c 19.212(4)
_cell_measurement_reflns_used 8329
_cell_measurement_temperature 100(2)
_cell_measurement_theta_max 26.37
_cell_measurement_theta_min 0.41
_cell_volume 3946.7(15)
_computing_cell_refinement 'DENZO (W. Minor & Z. Otwinowski)'
_computing_data_collection 'Nonius Collect Software'
_computing_data_reduction 'DENZO & SCALEPACK (Minor & Otwinowski)'
_computing_structure_refinement 'SHELXL-97 (Sheldrick, 1997)'
_computing_structure_solution 'SHELXS-97 (Sheldrick, 1990)'
_diffrn_ambient_temperature 100(2)
_diffrn_measured_fraction_theta_full 0.996
_diffrn_measured_fraction_theta_max 0.996
_diffrn_measurement_device_type 'Nonius Kappa-CCD'
_diffrn_measurement_method 'four-circle, ccd detector'
_diffrn_radiation_monochromator graphite
_diffrn_radiation_source 'fine-focus sealed tube'
_diffrn_radiation_type MoK\a
_diffrn_radiation_wavelength 0.71073
_diffrn_reflns_av_R_equivalents 0.0752
_diffrn_reflns_av_sigmaI/netI 0.1085
_diffrn_reflns_limit_h_max 21
_diffrn_reflns_limit_h_min -21
_diffrn_reflns_limit_k_max 15
_diffrn_reflns_limit_k_min -15
_diffrn_reflns_limit_l_max 23
_diffrn_reflns_limit_l_min -23
_diffrn_reflns_number 15417
_diffrn_reflns_theta_full 26.35
_diffrn_reflns_theta_max 26.35
_diffrn_reflns_theta_min 1.21
_exptl_absorpt_coefficient_mu 0.966
_exptl_absorpt_correction_T_max 0.94
_exptl_absorpt_correction_T_min 0.81
_exptl_absorpt_correction_type empirical
_exptl_absorpt_process_details 'SCALEPACK (W. Minor & Z. Otwinowski)'
_exptl_crystal_colour black
_exptl_crystal_density_diffrn 1.625
_exptl_crystal_description platetlet
_exptl_crystal_F_000 1936
_exptl_crystal_size_max 0.23
_exptl_crystal_size_mid 0.21
_exptl_crystal_size_min 0.08
_refine_diff_density_max 2.677
_refine_diff_density_min -0.972
_refine_diff_density_rms 0.163
_refine_ls_extinction_method none
_refine_ls_goodness_of_fit_ref 1.283
_refine_ls_hydrogen_treatment constr
_refine_ls_matrix_type full
_refine_ls_number_parameters 493
_refine_ls_number_reflns 8011
_refine_ls_number_restraints 12
_refine_ls_restrained_S_all 1.286
_refine_ls_R_factor_all 0.1403
_refine_ls_R_factor_gt 0.0777
_refine_ls_shift/su_max 0.000
_refine_ls_shift/su_mean 0.000
_refine_ls_structure_factor_coef Fsqd
_refine_ls_weighting_details 'calc w=1/[\s^2^(Fo^2^)+(0.0682P)^2^+0.0000P] where P=(Fo^2^+2Fc^2^)/3'
_refine_ls_weighting_scheme calc
_refine_ls_wR_factor_gt 0.1575
_refine_ls_wR_factor_ref 0.1748
_reflns_number_gt 4924
_reflns_number_total 8011
_reflns_threshold_expression >2sigma(I)
_cod_data_source_file ic101972u_si_001.cif
_cod_data_source_block hd09
_cod_original_cell_volume 3946.8(14)
_cod_database_code 4324357

loop_
_symmetry_equiv_pos_as_xyz
'x, y, z'
'-x, y+1/2, -z+1/2'
'-x, -y, -z'
'x, -y-1/2, z-1/2'

loop_
_atom_site_label
_atom_site_type_symbol
_atom_site_fract_x
_atom_site_fract_y
_atom_site_fract_z
_atom_site_U_iso_or_equiv
_atom_site_adp_type
_atom_site_occupancy
_atom_site_symmetry_multiplicity
_atom_site_calc_flag
_atom_site_refinement_flags
Ru1 Ru 0.46644(3) 0.23943(4) 0.20859(3) 0.01862(18) Uani 1 1 d .
Cl1 Cl 0.36779(11) 0.36680(15) 0.22381(10) 0.0291(5) Uani 1 1 d .
O1 O 0.4107(3) 0.1328(4) 0.2624(2) 0.0175(10) Uani 1 1 d .
F1 F 0.4242(3) -0.0555(4) -0.0224(2) 0.0430(12) Uani 1 1 d .
N1 N 0.3733(3) 0.1738(4) 0.1251(3) 0.0184(13) Uani 1 1 d .
C1 C 0.3399(4) 0.1044(5) 0.2260(3) 0.0190(16) Uani 1 1 d .
Ru2 Ru 0.04723(4) -0.05322(6) 0.14771(4) 0.0352(2) Uani 1 1 d .
Cl2 Cl 0.02473(13) 0.13994(18) 0.15295(12) 0.0489(6) Uani 1 1 d .
F2 F 0.3372(3) -0.0531(4) 0.0352(3) 0.0449(12) Uani 1 1 d .
N2 N 0.1539(4) -0.0222(5) 0.2296(3) 0.0301(16) Uani 1 1 d .
O2 O 0.1246(3) -0.0058(5) 0.0910(3) 0.0343(14) Uani 1 1 d .
C2 C 0.2872(4) 0.0552(6) 0.2538(3) 0.0228(17) Uani 1 1 d .
H2A H 0.3009 0.0435 0.3039 0.027 Uiso 1 1 calc R
F3 F 0.4583(3) -0.0067(3) 0.0905(2) 0.0358(11) Uani 1 1 d .
C3 C 0.2128(5) 0.0211(6) 0.2104(4) 0.0255(18) Uani 1 1 d .
C4 C 0.1924(4) 0.0338(6) 0.1293(4) 0.0250(17) Uani 1 1 d .
F4 F 0.1687(4) -0.2860(5) 0.3086(4) 0.094(2) Uani 1 1 d .
F5 F 0.2553(4) -0.1982(4) 0.2773(3) 0.0665(17) Uani 1 1 d .
C5 C 0.2422(5) 0.0875(6) 0.1003(4) 0.0302(19) Uani 1 1 d .
H5A H 0.2274 0.1003 0.0503 0.036 Uiso 1 1 calc R
C6 C 0.3166(4) 0.1245(6) 0.1447(3) 0.0208(16) Uani 1 1 d .
F6 F 0.2802(4) -0.2554(5) 0.3859(3) 0.0758(19) Uani 1 1 d .
C11 C 0.3630(4) 0.1945(6) 0.0496(3) 0.0207(16) Uani 1 1 d .
C12 C 0.3788(5) 0.1184(6) 0.0029(4) 0.0276(18) Uani 1 1 d .
C13 C 0.3736(5) 0.1467(7) -0.0696(4) 0.033(2) Uani 1 1 d .
H13A H 0.3844 0.0953 -0.1010 0.040 Uiso 1 1 calc R
C14 C 0.3525(5) 0.2494(7) -0.0924(4) 0.039(2) Uani 1 1 d .
H14A H 0.3511 0.2689 -0.1395 0.046 Uiso 1 1 calc R
C15 C 0.3330(5) 0.3270(7) -0.0481(4) 0.034(2) Uani 1 1 d U
H15A H 0.3171 0.3966 -0.0659 0.041 Uiso 1 1 calc R
C16 C 0.3372(4) 0.3000(6) 0.0230(4) 0.0274(18) Uani 1 1 d .
H16A H 0.3232 0.3509 0.0529 0.033 Uiso 1 1 calc R
C17 C 0.4002(5) 0.0037(7) 0.0266(4) 0.033(2) Uani 1 1 d .
C21 C 0.5829(4) 0.1999(6) 0.2854(4) 0.0241(17) Uani 1 1 d .
C22 C 0.5703(5) 0.3151(6) 0.2868(4) 0.0293(19) Uani 1 1 d .
H22A H 0.5643 0.3490 0.3311 0.035 Uiso 1 1 calc R
C23 C 0.5509(4) 0.3751(7) 0.2220(4) 0.0285(18) Uani 1 1 d .
H23A H 0.5307 0.4497 0.2225 0.034 Uiso 1 1 calc R
C24 C 0.5434(4) 0.3261(6) 0.1537(4) 0.0230(16) Uani 1 1 d .
C25 C 0.5540(4) 0.2125(6) 0.1522(4) 0.0263(18) Uani 1 1 d .
H25A H 0.5375 0.1751 0.1050 0.032 Uiso 1 1 calc R
C26 C 0.5748(4) 0.1488(6) 0.2164(4) 0.0282(18) Uani 1 1 d .
H26A H 0.5728 0.0689 0.2127 0.034 Uiso 1 1 calc R
C31 C 0.1600(5) -0.0212(7) 0.3062(4) 0.033(2) Uani 1 1 d .
C32 C 0.1901(4) -0.1076(7) 0.3536(4) 0.0313(19) Uani 1 1 d .
C33 C 0.1889(5) -0.1023(8) 0.4255(4) 0.046(2) Uani 1 1 d .
H33A H 0.2071 -0.1608 0.4570 0.056 Uiso 1 1 calc R
C34 C 0.1600(5) -0.0074(9) 0.4502(5) 0.053(3) Uani 1 1 d .
H34A H 0.1586 -0.0034 0.4982 0.063 Uiso 1 1 calc R
C35 C 0.1342(5) 0.0777(8) 0.4050(5) 0.048(2) Uani 1 1 d .
H35A H 0.1165 0.1408 0.4224 0.057 Uiso 1 1 calc R
C36 C 0.1338(5) 0.0727(7) 0.3339(4) 0.039(2) Uani 1 1 d .
H36A H 0.1158 0.1324 0.3035 0.047 Uiso 1 1 calc R
C37 C 0.2230(5) -0.2091(7) 0.3316(5) 0.040(2) Uani 1 1 d .
C41 C -0.0603(5) -0.1016(8) 0.1749(6) 0.052(3) Uani 1 1 d .
C42 C 0.0013(5) -0.1806(7) 0.2031(5) 0.042(2) Uani 1 1 d .
H42A H 0.0238 -0.1890 0.2560 0.051 Uiso 1 1 calc R
C43 C 0.0383(6) -0.2298(7) 0.1580(4) 0.041(2) Uani 1 1 d .
H43A H 0.0881 -0.2683 0.1820 0.049 Uiso 1 1 calc R
C44 C 0.0239(7) -0.2074(8) 0.0842(5) 0.058(3) Uani 1 1 d .
C45 C -0.0381(6) -0.1323(9) 0.0540(6) 0.058(3) Uani 1 1 d .
H45A H -0.0434 -0.1032 0.0053 0.069 Uiso 1 1 calc R
C46 C -0.0773(5) -0.0797(8) 0.0959(6) 0.058(3) Uani 1 1 d U
H46A H -0.1106 -0.0166 0.0750 0.070 Uiso 1 1 calc R
C211 C 0.6057(5) 0.1311(7) 0.3523(4) 0.036(2) Uani 1 1 d .
H21A H 0.5815 0.0590 0.3389 0.043 Uiso 1 1 calc R
C212 C 0.5775(6) 0.1738(8) 0.4135(4) 0.049(3) Uani 1 1 d .
H21B H 0.5205 0.1798 0.3975 0.074 Uiso 1 1 calc R
H21C H 0.6005 0.2444 0.4282 0.074 Uiso 1 1 calc R
H21D H 0.5935 0.1244 0.4541 0.074 Uiso 1 1 calc R
C213 C 0.6977(5) 0.1151(9) 0.3772(5) 0.052(3) Uani 1 1 d .
H21E H 0.7138 0.0838 0.3380 0.079 Uiso 1 1 calc R
H21F H 0.7125 0.0670 0.4185 0.079 Uiso 1 1 calc R
H21G H 0.7233 0.1845 0.3903 0.079 Uiso 1 1 calc R
C241 C 0.5267(6) 0.3936(7) 0.0862(4) 0.045(2) Uani 1 1 d .
H24A H 0.5750 0.4276 0.0838 0.067 Uiso 1 1 calc R
H24B H 0.4883 0.4489 0.0871 0.067 Uiso 1 1 calc R
H24C H 0.5059 0.3477 0.0443 0.067 Uiso 1 1 calc R
C411 C -0.1042(7) -0.0473(11) 0.2186(8) 0.086(4) Uani 1 1 d .
H41D H -0.1094 0.0296 0.2034 0.104 Uiso 1 1 calc R
C412 C -0.1879(8) -0.0940(15) 0.1975(10) 0.149(8) Uani 1 1 d .
H41E H -0.2206 -0.0503 0.2188 0.223 Uiso 1 1 calc R
H41F H -0.1862 -0.1677 0.2150 0.223 Uiso 1 1 calc R
H41G H -0.2100 -0.0934 0.1454 0.223 Uiso 1 1 calc R
C413 C -0.0666(8) -0.0478(11) 0.2956(8) 0.095(4) Uani 1 1 d .
H41A H -0.0179 -0.0069 0.3066 0.142 Uiso 1 1 calc R
H41B H -0.0552 -0.1217 0.3121 0.142 Uiso 1 1 calc R
H41C H -0.1015 -0.0151 0.3197 0.142 Uiso 1 1 calc R
C441 C 0.0727(9) -0.2545(9) 0.0384(6) 0.084(4) Uani 1 1 d .
H44A H 0.0480 -0.3202 0.0150 0.125 Uiso 1 1 calc R
H44B H 0.1255 -0.2707 0.0690 0.125 Uiso 1 1 calc R
H44C H 0.0756 -0.2022 0.0020 0.125 Uiso 1 1 calc R

loop_
_atom_site_aniso_label
_atom_site_aniso_U_11
_atom_site_aniso_U_22
_atom_site_aniso_U_33
_atom_site_aniso_U_23
_atom_site_aniso_U_13
_atom_site_aniso_U_12
Ru1 0.0221(3) 0.0183(3) 0.0152(3) -0.0025(2) 0.0052(2) -0.0022(3)
Cl1 0.0301(11) 0.0233(10) 0.0389(11) -0.0046(8) 0.0179(9) -0.0004(8)
O1 0.018(3) 0.021(3) 0.012(2) -0.0011(19) 0.002(2) -0.005(2)
F1 0.068(3) 0.040(3) 0.027(2) -0.010(2) 0.022(2) 0.009(3)
N1 0.026(3) 0.017(3) 0.009(3) 0.002(2) 0.000(2) -0.004(3)
C1 0.028(4) 0.013(4) 0.017(4) -0.006(3) 0.010(3) -0.001(3)
Ru2 0.0272(4) 0.0342(4) 0.0366(4) 0.0072(3) -0.0022(3) -0.0114(3)
Cl2 0.0434(14) 0.0372(13) 0.0552(14) 0.0059(10) -0.0018(11) 0.0042(11)
F2 0.058(3) 0.028(3) 0.054(3) -0.009(2) 0.025(3) -0.009(2)
N2 0.025(4) 0.037(4) 0.023(3) 0.005(3) 0.000(3) -0.003(3)
O2 0.033(3) 0.041(3) 0.025(3) 0.004(2) 0.004(2) -0.016(3)
C2 0.031(4) 0.025(4) 0.008(3) -0.001(3) -0.001(3) -0.007(3)
F3 0.052(3) 0.028(3) 0.023(2) 0.0046(19) 0.004(2) 0.007(2)
C3 0.033(5) 0.016(4) 0.023(4) 0.003(3) 0.002(3) -0.007(3)
C4 0.027(4) 0.020(4) 0.023(4) -0.005(3) 0.000(3) -0.010(3)
F4 0.049(4) 0.045(4) 0.181(7) -0.022(4) 0.023(4) -0.006(3)
F5 0.084(4) 0.052(4) 0.076(4) 0.021(3) 0.042(4) 0.036(3)
C5 0.035(5) 0.039(5) 0.015(4) 0.002(3) 0.005(3) -0.006(4)
C6 0.024(4) 0.020(4) 0.015(3) 0.002(3) 0.000(3) 0.003(3)
F6 0.086(5) 0.075(4) 0.054(3) 0.017(3) 0.003(3) 0.048(4)
C11 0.025(4) 0.029(4) 0.009(3) 0.000(3) 0.006(3) -0.011(3)
C12 0.040(5) 0.022(4) 0.016(4) -0.001(3) 0.002(3) -0.003(4)
C13 0.049(5) 0.037(5) 0.013(4) -0.002(3) 0.009(4) 0.002(4)
C14 0.048(6) 0.050(6) 0.020(4) 0.007(4) 0.014(4) -0.003(5)
C15 0.043(5) 0.029(4) 0.027(4) 0.022(3) 0.002(3) 0.005(4)
C16 0.023(4) 0.024(4) 0.031(4) -0.009(3) 0.003(3) -0.002(3)
C17 0.049(6) 0.033(5) 0.025(4) -0.007(4) 0.021(4) -0.004(4)
C21 0.015(4) 0.035(5) 0.021(4) 0.003(3) 0.002(3) -0.004(3)
C22 0.030(5) 0.032(5) 0.024(4) -0.014(4) 0.005(3) -0.015(4)
C23 0.028(4) 0.033(5) 0.023(4) -0.008(3) 0.004(3) -0.002(4)
C24 0.020(4) 0.024(4) 0.028(4) 0.005(3) 0.012(3) -0.005(3)
C25 0.024(4) 0.039(5) 0.018(4) -0.004(3) 0.009(3) -0.005(4)
C26 0.021(4) 0.024(4) 0.034(4) 0.000(3) 0.001(3) 0.010(3)
C31 0.021(4) 0.041(5) 0.036(5) 0.008(4) 0.004(3) 0.004(4)
C32 0.019(4) 0.034(5) 0.038(5) 0.009(4) 0.005(3) -0.003(4)
C33 0.038(5) 0.068(7) 0.033(5) 0.016(5) 0.011(4) -0.004(5)
C34 0.037(6) 0.082(8) 0.045(6) 0.015(6) 0.019(5) 0.013(6)
C35 0.035(5) 0.066(7) 0.039(5) -0.014(5) 0.007(4) 0.010(5)
C36 0.034(5) 0.050(6) 0.029(5) 0.005(4) 0.004(4) 0.013(4)
C37 0.030(5) 0.039(5) 0.045(5) 0.010(4) 0.005(4) -0.009(4)
C41 0.027(5) 0.046(6) 0.089(8) -0.001(6) 0.024(5) -0.018(5)
C42 0.031(5) 0.040(5) 0.058(6) 0.004(5) 0.015(4) -0.020(4)
C43 0.047(6) 0.038(5) 0.035(5) -0.005(4) 0.008(4) -0.021(4)
C44 0.064(7) 0.043(6) 0.058(7) 0.009(5) 0.006(6) -0.021(5)
C45 0.042(6) 0.066(7) 0.052(6) 0.000(5) -0.007(5) -0.040(6)
C46 0.023(5) 0.044(5) 0.086(7) 0.016(5) -0.015(5) -0.016(4)
C211 0.038(5) 0.042(5) 0.024(4) -0.005(4) 0.004(4) -0.018(4)
C212 0.062(7) 0.055(6) 0.026(5) 0.003(4) 0.007(4) -0.013(5)
C213 0.037(6) 0.075(7) 0.036(5) 0.003(5) -0.003(4) -0.013(5)
C241 0.055(6) 0.043(5) 0.039(5) 0.001(4) 0.019(4) -0.008(5)
C411 0.062(8) 0.073(9) 0.127(12) 0.003(8) 0.032(8) -0.005(7)
C412 0.062(10) 0.186(18) 0.229(19) -0.066(15) 0.092(12) -0.050(11)
C413 0.097(11) 0.081(10) 0.126(12) -0.032(9) 0.063(10) -0.025(8)
C441 0.128(11) 0.070(8) 0.064(7) -0.039(6) 0.046(7) -0.025(8)

loop_
_atom_type_symbol
_atom_type_description
_atom_type_scat_dispersion_real
_atom_type_scat_dispersion_imag
_atom_type_scat_source
C C 0.0033 0.0016 'International Tables Vol C Tables 4.2.6.8 and 6.1.1.4'
H H 0.0000 0.0000 'International Tables Vol C Tables 4.2.6.8 and 6.1.1.4'
N N 0.0061 0.0033 'International Tables Vol C Tables 4.2.6.8 and 6.1.1.4'
O O 0.0106 0.0060 'International Tables Vol C Tables 4.2.6.8 and 6.1.1.4'
F F 0.0171 0.0103 'International Tables Vol C Tables 4.2.6.8 and 6.1.1.4'
Cl Cl 0.1484 0.1585 'International Tables Vol C Tables 4.2.6.8 and 6.1.1.4'
Ru Ru -1.2594 0.8363 'International Tables Vol C Tables 4.2.6.8 and 6.1.1.4'

loop_
_geom_angle_atom_site_label_1
_geom_angle_atom_site_label_2
_geom_angle_atom_site_label_3
_geom_angle
O1 Ru1 N1 76.24(19)
O1 Ru1 C25 131.8(2)
N1 Ru1 C25 94.0(2)
O1 Ru1 C26 100.3(2)
N1 Ru1 C26 109.2(3)
C25 Ru1 C26 38.1(3)
O1 Ru1 C23 145.0(2)
N1 Ru1 C23 137.1(2)
C25 Ru1 C23 67.3(3)
C26 Ru1 C23 80.1(3)
O1 Ru1 C21 90.6(2)
N1 Ru1 C21 142.8(3)
C25 Ru1 C21 68.9(3)
C26 Ru1 C21 38.4(3)
C23 Ru1 C21 67.9(3)
O1 Ru1 C22 110.1(2)
N1 Ru1 C22 173.5(3)
C25 Ru1 C22 80.5(3)
C26 Ru1 C22 68.5(3)
C23 Ru1 C22 37.2(3)
C21 Ru1 C22 38.0(3)
O1 Ru1 C24 168.5(2)
N1 Ru1 C24 105.7(2)
C25 Ru1 C24 37.4(3)
C26 Ru1 C24 68.2(3)
C23 Ru1 C24 37.3(3)
C21 Ru1 C24 81.1(3)
C22 Ru1 C24 67.8(3)
O1 Ru1 Cl1 83.24(13)
N1 Ru1 Cl1 85.02(17)
C25 Ru1 Cl1 143.7(2)
C26 Ru1 Cl1 165.7(2)
C23 Ru1 Cl1 89.1(2)
C21 Ru1 Cl1 128.5(2)
C22 Ru1 Cl1 97.3(2)
C24 Ru1 Cl1 108.2(2)
C1 O1 Ru1 115.0(4)
C6 N1 C11 119.8(5)
C6 N1 Ru1 116.5(4)
C11 N1 Ru1 123.0(4)
O1 C1 C2 125.3(6)
O1 C1 C6 116.1(6)
C2 C1 C6 118.5(6)
O2 Ru2 N2 76.2(2)
O2 Ru2 C46 122.7(3)
N2 Ru2 C46 160.0(4)
O2 Ru2 C42 149.3(3)
N2 Ru2 C42 98.2(3)
C46 Ru2 C42 69.0(4)
O2 Ru2 C43 113.8(3)
N2 Ru2 C43 100.6(3)
C46 Ru2 C43 78.5(4)
C42 Ru2 C43 36.6(3)
O2 Ru2 C41 162.7(3)
N2 Ru2 C41 121.0(3)
C46 Ru2 C41 40.0(4)
C42 Ru2 C41 38.4(3)
C43 Ru2 C41 67.7(4)
O2 Ru2 C45 95.1(3)
N2 Ru2 C45 159.5(4)
C46 Ru2 C45 36.7(4)
C42 Ru2 C45 79.8(4)
C43 Ru2 C45 65.6(4)
C41 Ru2 C45 69.4(4)
O2 Ru2 C44 89.5(3)
N2 Ru2 C44 123.0(3)
C46 Ru2 C44 67.7(4)
C42 Ru2 C44 68.0(4)
C43 Ru2 C44 36.9(3)
C41 Ru2 C44 82.6(4)
C45 Ru2 C44 37.3(4)
O2 Ru2 Cl2 83.60(17)
N2 Ru2 Cl2 84.96(19)
C46 Ru2 Cl2 90.6(3)
C42 Ru2 Cl2 126.5(3)
C43 Ru2 Cl2 162.5(3)
C41 Ru2 Cl2 95.2(3)
C45 Ru2 Cl2 112.8(3)
C44 Ru2 Cl2 148.6(3)
C3 N2 C31 117.3(6)
C3 N2 Ru2 118.0(5)
C31 N2 Ru2 123.0(5)
C4 O2 Ru2 116.4(4)
C1 C2 C3 122.2(6)
C1 C2 H2A 118.9
C3 C2 H2A 118.9
N2 C3 C2 129.3(6)
N2 C3 C4 111.6(6)
C2 C3 C4 119.0(7)
O2 C4 C5 123.5(7)
O2 C4 C3 116.6(6)
C5 C4 C3 119.9(6)
C4 C5 C6 120.7(6)
C4 C5 H5A 119.7
C6 C5 H5A 119.7
N1 C6 C5 128.4(6)
N1 C6 C1 112.1(6)
C5 C6 C1 119.4(6)
C12 C11 C16 119.2(6)
C12 C11 N1 123.5(7)
C16 C11 N1 117.3(6)
C11 C12 C13 120.6(7)
C11 C12 C17 121.3(6)
C13 C12 C17 118.0(7)
C14 C13 C12 118.8(7)
C14 C13 H13A 120.6
C12 C13 H13A 120.6
C13 C14 C15 122.3(7)
C13 C14 H14A 118.8
C15 C14 H14A 118.8
C14 C15 C16 119.5(7)
C14 C15 H15A 120.3
C16 C15 H15A 120.3
C15 C16 C11 119.5(7)
C15 C16 H16A 120.3
C11 C16 H16A 120.3
F3 C17 F1 105.9(6)
F3 C17 F2 105.3(6)
F1 C17 F2 104.3(6)
F3 C17 C12 114.9(6)
F1 C17 C12 113.3(6)
F2 C17 C12 112.2(7)
C22 C21 C26 118.3(6)
C22 C21 C211 123.1(7)
C26 C21 C211 118.6(7)
C22 C21 Ru1 71.1(4)
C26 C21 Ru1 70.0(4)
C211 C21 Ru1 131.6(5)
C23 C22 C21 120.0(7)
C23 C22 Ru1 71.3(4)
C21 C22 Ru1 70.9(4)
C23 C22 H22A 119.4
C21 C22 H22A 119.4
Ru1 C22 H22A 119.4
C22 C23 C24 122.3(7)
C22 C23 Ru1 71.5(4)
C24 C23 Ru1 72.4(4)
C22 C23 H23A 118.2
C24 C23 H23A 118.2
Ru1 C23 H23A 118.2
C25 C24 C23 117.6(7)
C25 C24 C241 121.6(7)
C23 C24 C241 120.8(7)
C25 C24 Ru1 68.9(4)
C23 C24 Ru1 70.3(4)
C241 C24 Ru1 133.4(6)
C24 C25 C26 122.0(7)
C24 C25 Ru1 73.7(4)
C26 C25 Ru1 71.5(4)
C24 C25 H25A 118.6
C26 C25 H25A 118.6
Ru1 C25 H25A 118.6
C25 C26 C21 119.7(7)
C25 C26 Ru1 70.4(4)
C21 C26 Ru1 71.6(4)
C25 C26 H26A 119.6
C21 C26 H26A 119.6
Ru1 C26 H26A 119.6
C32 C31 C36 118.6(7)
C32 C31 N2 123.9(8)
C36 C31 N2 117.5(7)
C33 C32 C31 119.9(8)
C33 C32 C37 116.4(8)
C31 C32 C37 123.7(7)
C32 C33 C34 119.2(8)
C32 C33 H33A 120.4
C34 C33 H33A 120.4
C35 C34 C33 120.5(9)
C35 C34 H34A 119.8
C33 C34 H34A 119.8
C34 C35 C36 120.8(9)
C34 C35 H35A 119.6
C36 C35 H35A 119.6
C35 C36 C31 120.9(8)
C35 C36 H36A 119.6
C31 C36 H36A 119.6
F4 C37 F5 104.2(8)
F4 C37 F6 105.1(7)
F5 C37 F6 104.8(7)
F4 C37 C32 112.7(7)
F5 C37 C32 115.6(7)
F6 C37 C32 113.5(7)
C42 C41 C411 124.1(10)
C42 C41 C46 114.0(9)
C411 C41 C46 121.9(11)
C42 C41 Ru2 70.2(5)
C411 C41 Ru2 131.1(7)
C46 C41 Ru2 68.3(5)
C43 C42 C41 120.5(9)
C43 C42 Ru2 71.9(5)
C41 C42 Ru2 71.4(5)
C43 C42 H42A 119.3
C41 C42 H42A 119.3
Ru2 C42 H42A 119.3
C42 C43 C44 125.6(10)
C42 C43 Ru2 71.5(5)
C44 C43 Ru2 73.0(5)
C42 C43 H43A 116.1
C44 C43 H43A 116.1
Ru2 C43 H43A 116.1
C43 C44 C45 115.5(10)
C43 C44 C441 123.7(10)
C45 C44 C441 120.7(10)
C43 C44 Ru2 70.1(5)
C45 C44 Ru2 70.5(6)
C441 C44 Ru2 126.8(7)
C46 C45 C44 121.9(10)
C46 C45 Ru2 69.6(5)
C44 C45 Ru2 72.2(5)
C46 C45 H45A 118.1
C44 C45 H45A 118.1
Ru2 C45 H45A 118.1
C45 C46 C41 122.4(9)
C45 C46 Ru2 73.7(6)
C41 C46 Ru2 71.7(5)
C45 C46 H46A 118.3
C41 C46 H46A 118.3
Ru2 C46 H46A 118.3
C21 C211 C212 114.4(7)
C21 C211 C213 109.0(7)
C212 C211 C213 111.1(7)
C21 C211 H21A 107.3
C212 C211 H21A 107.3
C213 C211 H21A 107.3
C211 C212 H21B 109.5
C211 C212 H21C 109.5
H21B C212 H21C 109.5
C211 C212 H21D 109.5
H21B C212 H21D 109.5
H21C C212 H21D 109.5
C211 C213 H21E 109.5
C211 C213 H21F 109.5
H21E C213 H21F 109.5
C211 C213 H21G 109.5
H21E C213 H21G 109.5
H21F C213 H21G 109.5
C24 C241 H24A 109.5
C24 C241 H24B 109.5
H24A C241 H24B 109.5
C24 C241 H24C 109.5
H24A C241 H24C 109.5
H24B C241 H24C 109.5
C413 C411 C41 115.6(11)
C413 C411 C412 112.7(13)
C41 C411 C412 108.2(11)
C413 C411 H41D 106.6
C41 C411 H41D 106.6
C412 C411 H41D 106.6
C411 C412 H41E 109.5
C411 C412 H41F 109.5
H41E C412 H41F 109.5
C411 C412 H41G 109.5
H41E C412 H41G 109.5
H41F C412 H41G 109.5
C411 C413 H41A 109.5
C411 C413 H41B 109.5
H41A C413 H41B 109.5
C411 C413 H41C 109.5
H41A C413 H41C 109.5
H41B C413 H41C 109.5
C44 C441 H44A 109.5
C44 C441 H44B 109.5
H44A C441 H44B 109.5
C44 C441 H44C 109.5
H44A C441 H44C 109.5
H44B C441 H44C 109.5

loop_
_geom_bond_atom_site_label_1
_geom_bond_atom_site_label_2
_geom_bond_distance
Ru1 O1 2.083(4)
Ru1 N1 2.083(5)
Ru1 C25 2.156(7)
Ru1 C26 2.171(7)
Ru1 C23 2.191(8)
Ru1 C21 2.192(7)
Ru1 C22 2.194(7)
Ru1 C24 2.218(7)
Ru1 Cl1 2.4143(19)
O1 C1 1.281(8)
F1 C17 1.351(8)
N1 C6 1.313(9)
N1 C11 1.430(8)
C1 C2 1.344(10)
C1 C6 1.511(9)
Ru2 O2 2.065(5)
Ru2 N2 2.092(6)
Ru2 C46 2.143(8)
Ru2 C42 2.174(8)
Ru2 C43 2.180(8)
Ru2 C41 2.190(9)
Ru2 C45 2.195(9)
Ru2 C44 2.218(10)
Ru2 Cl2 2.403(2)
F2 C17 1.360(9)
N2 C3 1.311(9)
N2 C31 1.445(10)
O2 C4 1.294(8)
C2 C3 1.389(10)
C2 H2A 0.9300
F3 C17 1.348(9)
C3 C4 1.498(9)
C4 C5 1.342(10)
F4 C37 1.320(10)
F5 C37 1.334(10)
C5 C6 1.407(10)
C5 H5A 0.9300
F6 C37 1.340(9)
C11 C12 1.378(10)
C11 C16 1.412(10)
C12 C13 1.410(10)
C12 C17 1.488(11)
C13 C14 1.346(11)
C13 H13A 0.9300
C14 C15 1.385(11)
C14 H14A 0.9300
C15 C16 1.385(10)
C15 H15A 0.9300
C16 H16A 0.9300
C21 C22 1.428(11)
C21 C26 1.434(10)
C21 C211 1.488(10)
C22 C23 1.397(10)
C22 H22A 0.9800
C23 C24 1.412(10)
C23 H23A 0.9800
C24 C25 1.403(10)
C24 C241 1.491(10)
C25 C26 1.412(10)
C25 H25A 0.9800
C26 H26A 0.9800
C31 C32 1.392(11)
C31 C36 1.401(11)
C32 C33 1.391(11)
C32 C37 1.484(12)
C33 C34 1.406(13)
C33 H33A 0.9300
C34 C35 1.345(13)
C34 H34A 0.9300
C35 C36 1.364(11)
C35 H35A 0.9300
C36 H36A 0.9300
C41 C42 1.434(13)
C41 C411 1.457(15)
C41 C46 1.482(14)
C42 C43 1.369(12)
C42 H42A 0.9800
C43 C44 1.392(12)
C43 H43A 0.9800
C44 C45 1.412(15)
C44 C441 1.515(15)
C45 C46 1.367(14)
C45 H45A 0.9800
C46 H46A 0.9800
C211 C212 1.501(11)
C211 C213 1.556(11)
C211 H21A 0.9800
C212 H21B 0.9600
C212 H21C 0.9600
C212 H21D 0.9600
C213 H21E 0.9600
C213 H21F 0.9600
C213 H21G 0.9600
C241 H24A 0.9600
C241 H24B 0.9600
C241 H24C 0.9600
C411 C413 1.429(17)
C411 C412 1.518(16)
C411 H41D 0.9800
C412 H41E 0.9600
C412 H41F 0.9600
C412 H41G 0.9600
C413 H41A 0.9600
C413 H41B 0.9600
C413 H41C 0.9600
C441 H44A 0.9600
C441 H44B 0.9600
C441 H44C 0.9600

loop_
_geom_torsion_atom_site_label_1
_geom_torsion_atom_site_label_2
_geom_torsion_atom_site_label_3
_geom_torsion_atom_site_label_4
_geom_torsion
N1 Ru1 O1 C1 -17.7(4)
C25 Ru1 O1 C1 -100.7(5)
C26 Ru1 O1 C1 -125.2(5)
C23 Ru1 O1 C1 147.3(5)
C21 Ru1 O1 C1 -162.6(5)
C22 Ru1 O1 C1 164.0(5)
C24 Ru1 O1 C1 -118.6(11)
Cl1 Ru1 O1 C1 68.8(4)
O1 Ru1 N1 C6 16.3(5)
C25 Ru1 N1 C6 148.4(5)
C26 Ru1 N1 C6 112.6(5)
C23 Ru1 N1 C6 -151.2(5)
C21 Ru1 N1 C6 88.6(6)
C24 Ru1 N1 C6 -175.4(5)
Cl1 Ru1 N1 C6 -67.9(5)
O1 Ru1 N1 C11 -173.4(6)
C25 Ru1 N1 C11 -41.3(6)
C26 Ru1 N1 C11 -77.1(6)
C23 Ru1 N1 C11 19.1(7)
C21 Ru1 N1 C11 -101.1(6)
C24 Ru1 N1 C11 -5.2(6)
Cl1 Ru1 N1 C11 102.3(5)
Ru1 O1 C1 C2 -165.9(6)
Ru1 O1 C1 C6 16.9(7)
O2 Ru2 N2 C3 7.1(5)
C46 Ru2 N2 C3 -155.2(9)
C42 Ru2 N2 C3 156.3(6)
C43 Ru2 N2 C3 119.2(6)
C41 Ru2 N2 C3 -170.6(6)
C45 Ru2 N2 C3 73.5(11)
C44 Ru2 N2 C3 87.3(7)
Cl2 Ru2 N2 C3 -77.5(6)
O2 Ru2 N2 C31 171.9(7)
C46 Ru2 N2 C31 9.6(13)
C42 Ru2 N2 C31 -38.9(7)
C43 Ru2 N2 C31 -76.0(6)
C41 Ru2 N2 C31 -5.8(7)
C45 Ru2 N2 C31 -121.7(10)
C44 Ru2 N2 C31 -107.9(7)
Cl2 Ru2 N2 C31 87.2(6)
N2 Ru2 O2 C4 -9.8(5)
C46 Ru2 O2 C4 163.1(6)
C42 Ru2 O2 C4 -92.6(7)
C43 Ru2 O2 C4 -105.5(6)
C41 Ru2 O2 C4 163.5(10)
C45 Ru2 O2 C4 -171.1(6)
C44 Ru2 O2 C4 -134.1(6)
Cl2 Ru2 O2 C4 76.5(5)
O1 C1 C2 C3 -176.3(7)
C6 C1 C2 C3 0.9(11)
C31 N2 C3 C2 10.2(12)
Ru2 N2 C3 C2 175.9(6)
C31 N2 C3 C4 -169.3(6)
Ru2 N2 C3 C4 -3.6(8)
C1 C2 C3 N2 -175.9(8)
C1 C2 C3 C4 3.5(11)
Ru2 O2 C4 C5 -166.5(6)
Ru2 O2 C4 C3 11.2(8)
N2 C3 C4 O2 -4.9(10)
C2 C3 C4 O2 175.5(7)
N2 C3 C4 C5 172.8(7)
C2 C3 C4 C5 -6.7(11)
O2 C4 C5 C6 -177.3(7)
C3 C4 C5 C6 5.1(12)
C11 N1 C6 C5 -0.7(11)
Ru1 N1 C6 C5 169.9(6)
C11 N1 C6 C1 176.9(6)
Ru1 N1 C6 C1 -12.5(7)
C4 C5 C6 N1 176.9(7)
C4 C5 C6 C1 -0.6(11)
O1 C1 C6 N1 -3.0(9)
C2 C1 C6 N1 179.5(6)
O1 C1 C6 C5 174.9(6)
C2 C1 C6 C5 -2.6(10)
C6 N1 C11 C12 -83.7(9)
Ru1 N1 C11 C12 106.3(7)
C6 N1 C11 C16 97.9(8)
Ru1 N1 C11 C16 -72.0(8)
C16 C11 C12 C13 3.4(11)
N1 C11 C12 C13 -174.9(7)
C16 C11 C12 C17 -175.3(7)
N1 C11 C12 C17 6.3(12)
C11 C12 C13 C14 -0.3(12)
C17 C12 C13 C14 178.5(8)
C12 C13 C14 C15 -2.5(13)
C13 C14 C15 C16 2.0(13)
C14 C15 C16 C11 1.3(11)
C12 C11 C16 C15 -3.9(11)
N1 C11 C16 C15 174.5(7)
C11 C12 C17 F3 -49.5(11)
C13 C12 C17 F3 131.7(7)
C11 C12 C17 F1 -171.5(7)
C13 C12 C17 F1 9.7(11)
C11 C12 C17 F2 70.8(9)
C13 C12 C17 F2 -108.0(8)
O1 Ru1 C21 C22 -122.9(4)
N1 Ru1 C21 C22 169.3(4)
C25 Ru1 C21 C22 101.9(5)
C26 Ru1 C21 C22 131.2(7)
C23 Ru1 C21 C22 28.8(4)
C24 Ru1 C21 C22 65.2(5)
Cl1 Ru1 C21 C22 -41.0(5)
O1 Ru1 C21 C26 105.9(4)
N1 Ru1 C21 C26 38.2(6)
C25 Ru1 C21 C26 -29.3(4)
C23 Ru1 C21 C26 -102.4(5)
C22 Ru1 C21 C26 -131.2(7)
C24 Ru1 C21 C26 -66.0(4)
Cl1 Ru1 C21 C26 -172.2(4)
O1 Ru1 C21 C211 -5.1(7)
N1 Ru1 C21 C211 -72.8(8)
C25 Ru1 C21 C211 -140.3(8)
C26 Ru1 C21 C211 -111.0(9)
C23 Ru1 C21 C211 146.6(8)
C22 Ru1 C21 C211 117.8(9)
C24 Ru1 C21 C211 -177.0(8)
Cl1 Ru1 C21 C211 76.8(8)
C26 C21 C22 C23 -0.3(11)
C211 C21 C22 C23 178.3(7)
Ru1 C21 C22 C23 -53.7(7)
C26 C21 C22 Ru1 53.5(6)
C211 C21 C22 Ru1 -127.9(7)
O1 Ru1 C22 C23 -164.2(4)
C25 Ru1 C22 C23 64.7(5)
C26 Ru1 C22 C23 102.3(5)
C21 Ru1 C22 C23 132.5(7)
C24 Ru1 C22 C23 28.0(4)
Cl1 Ru1 C22 C23 -78.7(4)
O1 Ru1 C22 C21 63.4(5)
C25 Ru1 C22 C21 -67.8(5)
C26 Ru1 C22 C21 -30.1(4)
C23 Ru1 C22 C21 -132.5(7)
C24 Ru1 C22 C21 -104.5(5)
Cl1 Ru1 C22 C21 148.8(4)
C21 C22 C23 C24 -0.3(12)
Ru1 C22 C23 C24 -53.9(7)
C21 C22 C23 Ru1 53.6(6)
O1 Ru1 C23 C22 26.6(7)
N1 Ru1 C23 C22 -175.0(4)
C25 Ru1 C23 C22 -104.9(5)
C26 Ru1 C23 C22 -67.3(5)
C21 Ru1 C23 C22 -29.4(5)
C24 Ru1 C23 C22 -134.3(7)
Cl1 Ru1 C23 C22 103.3(4)
O1 Ru1 C23 C24 160.8(4)
N1 Ru1 C23 C24 -40.8(6)
C25 Ru1 C23 C24 29.4(4)
C26 Ru1 C23 C24 66.9(4)
C21 Ru1 C23 C24 104.9(5)
C22 Ru1 C23 C24 134.3(7)
Cl1 Ru1 C23 C24 -122.4(4)
C22 C23 C24 C25 1.8(11)
Ru1 C23 C24 C25 -51.7(6)
C22 C23 C24 C241 -176.9(8)
Ru1 C23 C24 C241 129.5(7)
C22 C23 C24 Ru1 53.5(7)
O1 Ru1 C24 C25 22.2(13)
N1 Ru1 C24 C25 -75.7(4)
C26 Ru1 C24 C25 29.2(4)
C23 Ru1 C24 C25 131.8(6)
C21 Ru1 C24 C25 66.8(4)
C22 Ru1 C24 C25 103.9(5)
Cl1 Ru1 C24 C25 -165.5(4)
O1 Ru1 C24 C23 -109.6(11)
N1 Ru1 C24 C23 152.5(4)
C25 Ru1 C24 C23 -131.8(6)
C26 Ru1 C24 C23 -102.6(5)
C21 Ru1 C24 C23 -65.0(5)
C22 Ru1 C24 C23 -27.9(4)
Cl1 Ru1 C24 C23 62.7(4)
O1 Ru1 C24 C241 136.3(10)
N1 Ru1 C24 C241 38.4(8)
C25 Ru1 C24 C241 114.1(9)
C26 Ru1 C24 C241 143.2(8)
C23 Ru1 C24 C241 -114.2(9)
C21 Ru1 C24 C241 -179.1(8)
C22 Ru1 C24 C241 -142.0(8)
Cl1 Ru1 C24 C241 -51.5(8)
C23 C24 C25 C26 -2.7(11)
C241 C24 C25 C26 176.0(7)
Ru1 C24 C25 C26 -55.1(6)
C23 C24 C25 Ru1 52.4(6)
C241 C24 C25 Ru1 -128.9(7)
O1 Ru1 C25 C24 -174.2(3)
N1 Ru1 C25 C24 110.7(4)
C26 Ru1 C25 C24 -132.8(6)
C23 Ru1 C25 C24 -29.4(4)
C21 Ru1 C25 C24 -103.3(5)
C22 Ru1 C25 C24 -65.7(4)
Cl1 Ru1 C25 C24 23.7(6)
O1 Ru1 C25 C26 -41.4(5)
N1 Ru1 C25 C26 -116.5(4)
C23 Ru1 C25 C26 103.5(5)
C21 Ru1 C25 C26 29.5(4)
C22 Ru1 C25 C26 67.1(5)
C24 Ru1 C25 C26 132.8(6)
Cl1 Ru1 C25 C26 156.5(4)
C24 C25 C26 C21 2.2(11)
Ru1 C25 C26 C21 -53.9(6)
C24 C25 C26 Ru1 56.1(7)
C22 C21 C26 C25 -0.6(11)
C211 C21 C26 C25 -179.3(7)
Ru1 C21 C26 C25 53.4(6)
C22 C21 C26 Ru1 -54.0(6)
C211 C21 C26 Ru1 127.4(7)
O1 Ru1 C26 C25 149.9(4)
N1 Ru1 C26 C25 71.1(5)
C23 Ru1 C26 C25 -65.6(4)
C21 Ru1 C26 C25 -132.3(7)
C22 Ru1 C26 C25 -102.4(5)
C24 Ru1 C26 C25 -28.6(4)
Cl1 Ru1 C26 C25 -106.7(8)
O1 Ru1 C26 C21 -77.8(4)
N1 Ru1 C26 C21 -156.7(4)
C25 Ru1 C26 C21 132.3(7)
C23 Ru1 C26 C21 66.7(4)
C22 Ru1 C26 C21 29.9(4)
C24 Ru1 C26 C21 103.6(5)
Cl1 Ru1 C26 C21 25.6(11)
C3 N2 C31 C32 -94.3(10)
Ru2 N2 C31 C32 100.8(8)
C3 N2 C31 C36 85.7(9)
Ru2 N2 C31 C36 -79.1(8)
C36 C31 C32 C33 4.1(12)
N2 C31 C32 C33 -175.9(7)
C36 C31 C32 C37 -177.1(7)
N2 C31 C32 C37 2.9(12)
C31 C32 C33 C34 -2.5(13)
C37 C32 C33 C34 178.7(8)
C32 C33 C34 C35 -0.5(14)
C33 C34 C35 C36 1.7(15)
C34 C35 C36 C31 0.1(14)
C32 C31 C36 C35 -3.0(12)
N2 C31 C36 C35 177.0(8)
C33 C32 C37 F4 87.9(10)
C31 C32 C37 F4 -90.9(10)
C33 C32 C37 F5 -152.4(8)
C31 C32 C37 F5 28.7(11)
C33 C32 C37 F6 -31.4(11)
C31 C32 C37 F6 149.8(8)
O2 Ru2 C41 C42 126.9(10)
N2 Ru2 C41 C42 -60.7(7)
C46 Ru2 C41 C42 127.4(9)
C43 Ru2 C41 C42 28.5(5)
C45 Ru2 C41 C42 99.7(6)
C44 Ru2 C41 C42 63.6(6)
Cl2 Ru2 C41 C42 -147.9(5)
O2 Ru2 C41 C411 -114.5(13)
N2 Ru2 C41 C411 57.9(12)
C46 Ru2 C41 C411 -114.0(13)
C42 Ru2 C41 C411 118.5(14)
C43 Ru2 C41 C411 147.1(12)
C45 Ru2 C41 C411 -141.7(12)
C44 Ru2 C41 C411 -177.9(12)
Cl2 Ru2 C41 C411 -29.4(11)
O2 Ru2 C41 C46 -0.5(14)
N2 Ru2 C41 C46 171.9(5)
C42 Ru2 C41 C46 -127.4(9)
C43 Ru2 C41 C46 -98.9(6)
C45 Ru2 C41 C46 -27.7(6)
C44 Ru2 C41 C46 -63.9(6)
Cl2 Ru2 C41 C46 84.7(6)
C411 C41 C42 C43 178.4(9)
C46 C41 C42 C43 -0.8(12)
Ru2 C41 C42 C43 -54.7(7)
C411 C41 C42 Ru2 -126.9(10)
C46 C41 C42 Ru2 53.9(6)
O2 Ru2 C42 C43 -20.0(9)
N2 Ru2 C42 C43 -96.8(5)
C46 Ru2 C42 C43 99.2(6)
C41 Ru2 C42 C43 132.3(8)
C45 Ru2 C42 C43 62.6(6)
C44 Ru2 C42 C43 25.6(5)
Cl2 Ru2 C42 C43 173.5(4)
O2 Ru2 C42 C41 -152.3(6)
N2 Ru2 C42 C41 131.0(6)
C46 Ru2 C42 C41 -33.1(6)
C43 Ru2 C42 C41 -132.3(8)
C45 Ru2 C42 C41 -69.7(6)
C44 Ru2 C42 C41 -106.6(7)
Cl2 Ru2 C42 C41 41.2(7)
C41 C42 C43 C44 2.6(13)
Ru2 C42 C43 C44 -51.8(8)
C41 C42 C43 Ru2 54.4(7)
O2 Ru2 C43 C42 169.0(5)
N2 Ru2 C43 C42 89.5(6)
C46 Ru2 C43 C42 -70.1(6)
C41 Ru2 C43 C42 -29.8(6)
C45 Ru2 C43 C42 -106.4(7)
C44 Ru2 C43 C42 -138.1(9)
Cl2 Ru2 C43 C42 -17.8(11)
O2 Ru2 C43 C44 -52.9(7)
N2 Ru2 C43 C44 -132.4(6)
C46 Ru2 C43 C44 67.9(7)
C42 Ru2 C43 C44 138.1(9)
C41 Ru2 C43 C44 108.3(7)
C45 Ru2 C43 C44 31.7(6)
Cl2 Ru2 C43 C44 120.3(8)
C42 C43 C44 C45 -4.3(13)
Ru2 C43 C44 C45 -55.5(7)
C42 C43 C44 C441 172.8(9)
Ru2 C43 C44 C441 121.6(10)
C42 C43 C44 Ru2 51.2(8)
O2 Ru2 C44 C43 133.1(6)
N2 Ru2 C44 C43 60.0(7)
C46 Ru2 C44 C43 -100.9(7)
C42 Ru2 C44 C43 -25.5(6)
C41 Ru2 C44 C43 -62.3(6)
C45 Ru2 C44 C43 -127.9(9)
Cl2 Ru2 C44 C43 -150.1(5)
O2 Ru2 C44 C45 -99.0(6)
N2 Ru2 C44 C45 -172.1(5)
C46 Ru2 C44 C45 27.0(6)
C42 Ru2 C44 C45 102.4(7)
C43 Ru2 C44 C45 127.9(9)
C41 Ru2 C44 C45 65.6(6)
Cl2 Ru2 C44 C45 -22.2(9)
O2 Ru2 C44 C441 15.3(9)
N2 Ru2 C44 C441 -57.8(10)
C46 Ru2 C44 C441 141.3(11)
C42 Ru2 C44 C441 -143.3(10)
C43 Ru2 C44 C441 -117.8(12)
C41 Ru2 C44 C441 179.9(10)
C45 Ru2 C44 C441 114.3(12)
Cl2 Ru2 C44 C441 92.1(11)
C43 C44 C45 C46 4.4(13)
C441 C44 C45 C46 -172.8(9)
Ru2 C44 C45 C46 -50.9(8)
C43 C44 C45 Ru2 55.3(7)
C441 C44 C45 Ru2 -121.9(9)
O2 Ru2 C45 C46 -142.2(6)
N2 Ru2 C45 C46 154.6(8)
C42 Ru2 C45 C46 68.4(6)
C43 Ru2 C45 C46 104.0(7)
C41 Ru2 C45 C46 30.0(6)
C44 Ru2 C45 C46 135.3(9)
Cl2 Ru2 C45 C46 -57.0(6)
O2 Ru2 C45 C44 82.5(6)
N2 Ru2 C45 C44 19.2(13)
C46 Ru2 C45 C44 -135.3(9)
C42 Ru2 C45 C44 -66.9(6)
C43 Ru2 C45 C44 -31.3(6)
C41 Ru2 C45 C44 -105.3(7)
Cl2 Ru2 C45 C44 167.7(5)
C44 C45 C46 C41 -3.0(14)
Ru2 C45 C46 C41 -55.0(8)
C44 C45 C46 Ru2 52.0(8)
C42 C41 C46 C45 1.0(12)
C411 C41 C46 C45 -178.2(9)
Ru2 C41 C46 C45 55.9(8)
C42 C41 C46 Ru2 -54.9(6)
C411 C41 C46 Ru2 125.9(9)
O2 Ru2 C46 C45 46.6(7)
N2 Ru2 C46 C45 -153.9(9)
C42 Ru2 C46 C45 -101.4(7)
C43 Ru2 C46 C45 -64.4(6)
C41 Ru2 C46 C45 -133.2(9)
C44 Ru2 C46 C45 -27.4(6)
Cl2 Ru2 C46 C45 129.4(6)
O2 Ru2 C46 C41 179.8(5)
N2 Ru2 C46 C41 -20.7(13)
C42 Ru2 C46 C41 31.9(6)
C43 Ru2 C46 C41 68.8(6)
C45 Ru2 C46 C41 133.2(9)
C44 Ru2 C46 C41 105.8(6)
Cl2 Ru2 C46 C41 -97.4(6)
C22 C21 C211 C212 28.2(11)
C26 C21 C211 C212 -153.2(7)
Ru1 C21 C211 C212 -65.3(9)
C22 C21 C211 C213 -96.8(9)
C26 C21 C211 C213 81.7(9)
Ru1 C21 C211 C213 169.7(6)
C42 C41 C411 C413 20.1(16)
C46 C41 C411 C413 -160.7(10)
Ru2 C41 C411 C413 -72.7(15)
C42 C41 C411 C412 -107.5(14)
C46 C41 C411 C412 71.7(15)
Ru2 C41 C411 C412 159.7(11)
